data_4103259
loop_
_publ_author_name
'Dongbin Dang'
'Pengyan Wu'
'Cheng He'
'Zhong Xie'
'Chunying Duan'

_publ_section_title
;
 Homochiral Metal-Organic Frameworks for Heterogeneous Asymmetric
 Catalysis
;
_journal_name_full 'Journal of the American Chemical Society'
_journal_page_first 14321
_journal_page_last 14323
_journal_paper_doi 10.1021/ja101208s
_journal_volume 132
_journal_year 2010
_chemical_formula_sum 'C17 H11 Ce N0 O9'
_chemical_formula_weight 499.38
_chemical_name_systematic
; 
 ? 
;
_space_group_IT_number 4
_symmetry_cell_setting monoclinic
_symmetry_space_group_name_Hall 'P 2yb'
_symmetry_space_group_name_H-M 'P 1 21 1'
_atom_sites_solution_hydrogens geom
_atom_sites_solution_primary direct
_atom_sites_solution_secondary difmap
_audit_creation_method SHELXL-97
_cell_angle_alpha 90.00
_cell_angle_beta 100.58
_cell_angle_gamma 90.00
_cell_formula_units_Z 2
_cell_length_a 4.880(9)
_cell_length_b 13.11(3)
_cell_length_c 13.29(2)
_cell_measurement_temperature 293(2)
_cell_volume 836(3)
_computing_cell_refinement 'Bruker SMART'
_computing_data_collection 'Bruker SMART'
_computing_data_reduction 'Bruker SAINT'
_computing_molecular_graphics 'Bruker SHELXTL'
_computing_publication_material 'Bruker SHELXTL'
_computing_structure_refinement 'Bruker SHELXTL'
_computing_structure_solution 'Bruker SHELXTL'
_diffrn_ambient_temperature 293(2)
_diffrn_measured_fraction_theta_full 0.996
_diffrn_measured_fraction_theta_max 0.996
_diffrn_measurement_device_type 'CCD area detector'
_diffrn_measurement_method 'phi and omega scans'
_diffrn_radiation_monochromator graphite
_diffrn_radiation_source 'fine-focus sealed tube'
_diffrn_radiation_type MoK\a
_diffrn_radiation_wavelength 0.71073
_diffrn_reflns_av_R_equivalents 0.0672
_diffrn_reflns_av_sigmaI/netI 0.1430
_diffrn_reflns_limit_h_max 5
_diffrn_reflns_limit_h_min -5
_diffrn_reflns_limit_k_max 14
_diffrn_reflns_limit_k_min -15
_diffrn_reflns_limit_l_max 11
_diffrn_reflns_limit_l_min -15
_diffrn_reflns_number 4247
_diffrn_reflns_theta_full 24.99
_diffrn_reflns_theta_max 24.99
_diffrn_reflns_theta_min 2.20
_exptl_absorpt_coefficient_mu 2.774
_exptl_absorpt_correction_T_max 0.6974
_exptl_absorpt_correction_T_min 0.6069
_exptl_absorpt_correction_type empirical
_exptl_absorpt_process_details SADABS
_exptl_crystal_colour colorless
_exptl_crystal_density_diffrn 1.984
_exptl_crystal_density_method 'not measured'
_exptl_crystal_description block
_exptl_crystal_F_000 486
_exptl_crystal_size_max 0.20
_exptl_crystal_size_mid 0.18
_exptl_crystal_size_min 0.14
_refine_diff_density_max 1.801
_refine_diff_density_min -1.197
_refine_diff_density_rms 0.288
_refine_ls_abs_structure_details 'Flack H D (1983), Acta Cryst. A39, 876-881'
_refine_ls_abs_structure_Flack 0.48(8)
_refine_ls_extinction_method none
_refine_ls_goodness_of_fit_ref 0.980
_refine_ls_hydrogen_treatment 'riding mode'
_refine_ls_matrix_type full
_refine_ls_number_parameters 244
_refine_ls_number_reflns 2773
_refine_ls_number_restraints 77
_refine_ls_restrained_S_all 0.983
_refine_ls_R_factor_all 0.1479
_refine_ls_R_factor_gt 0.0822
_refine_ls_shift/su_max 0.010
_refine_ls_shift/su_mean 0.000
_refine_ls_structure_factor_coef Fsqd
_refine_ls_weighting_details 'calc w=1/[\s^2^(Fo^2^)+(0.1560P)^2^+0.0000P] where P=(Fo^2^+2Fc^2^)/3'
_refine_ls_weighting_scheme calc
_refine_ls_wR_factor_gt 0.2054
_refine_ls_wR_factor_ref 0.2517
_reflns_number_gt 1671
_reflns_number_total 2773
_reflns_threshold_expression >2sigma(I)
_cod_data_source_file ja101208s_si_003.cif
_cod_data_source_block 1
_cod_original_sg_symbol_H-M 'P 1 21 1 '
_cod_database_code 4103259

loop_
_symmetry_equiv_pos_as_xyz
'x, y, z'
'-x, y+1/2, -z'

loop_
_atom_site_label
_atom_site_type_symbol
_atom_site_fract_x
_atom_site_fract_y
_atom_site_fract_z
_atom_site_U_iso_or_equiv
_atom_site_adp_type
_atom_site_occupancy
_atom_site_symmetry_multiplicity
_atom_site_calc_flag
_atom_site_refinement_flags
Ce1 Ce 2.23452(8) 1.24120(9) 1.21230(3) 0.04515(14) Uani 1 1 d .
O1 O 1.5057(17) 1.3313(8) 1.1084(5) 0.159(4) Uani 1 1 d D
O2 O 1.8938(9) 1.2461(8) 1.0547(3) 0.0397(14) Uani 1 1 d U
O3 O 0.8268(13) 1.4548(5) 0.6747(5) 0.0392(19) Uani 1 1 d .
H3B H 0.7219 1.5037 0.6606 0.059 Uiso 1 1 calc R
O4 O 0.9110(15) 1.5394(5) 0.8240(5) 0.048(2) Uani 1 1 d .
O5 O 1.0306(13) 0.8852(6) 0.7703(4) 0.046(2) Uani 1 1 d .
O6 O 0.6978(16) 0.8515(6) 0.6422(6) 0.062(2) Uani 1 1 d U
O7 O 0.8771(13) 1.1919(5) 0.3205(5) 0.050(2) Uani 1 1 d .
O8 O 0.4838(14) 1.1130(5) 0.3533(4) 0.041(2) Uani 1 1 d .
C1 C 1.6152(11) 1.2513(6) 0.8508(4) 0.0284(17) Uani 1 1 d DU
H3 H 1.7702 1.2057 0.8697 0.034 Uiso 1 1 d R
C2 C 1.5289(13) 1.3132(6) 0.9263(4) 0.040(3) Uani 1 1 d D
C3 C 1.3148(14) 1.3815(5) 0.8993(4) 0.033(3) Uani 1 1 d D
H3A H 1.2568 1.4212 0.9494 0.040 Uiso 1 1 calc R
C4 C 1.1844(14) 1.3916(5) 0.7979(4) 0.037(3) Uani 1 1 d D
C5 C 1.2652(13) 1.3300(5) 0.7232(4) 0.026(2) Uani 1 1 d D
H5A H 1.1808 1.3387 0.6551 0.032 Uiso 1 1 calc R
C6 C 1.4750(11) 1.2537(6) 0.7489(4) 0.0311(18) Uani 1 1 d DU
C7 C 1.5624(18) 1.1993(7) 0.6656(6) 0.039(3) Uani 1 1 d .
H7A H 1.7223 1.1566 0.6913 0.047 Uiso 1 1 calc R
H7B H 1.6135 1.2468 0.6163 0.047 Uiso 1 1 calc R
C8 C 1.3034(17) 1.1307(7) 0.6133(6) 0.029(2) Uani 1 1 d U
C9 C 1.2206(18) 1.0468(9) 0.6649(7) 0.045(3) Uani 1 1 d .
H9A H 1.3227 1.0276 0.7282 0.054 Uiso 1 1 calc R
C10 C 0.9895(16) 0.9930(7) 0.6222(5) 0.0220(19) Uani 1 1 d U
C11 C 1.1563(15) 1.1581(7) 0.5206(6) 0.024(2) Uani 1 1 d .
H11A H 1.2084 1.2147 0.4864 0.029 Uiso 1 1 calc R
C12 C 0.9213(15) 1.0989(7) 0.4765(5) 0.0234(19) Uani 1 1 d U
C13 C 0.8335(16) 1.0189(8) 0.5261(8) 0.043(3) Uani 1 1 d .
H13A H 0.6752 0.9822 0.4976 0.052 Uiso 1 1 calc R
C14 C 0.7655(15) 1.1356(8) 0.3774(6) 0.031(2) Uani 1 1 d U
C15 C 0.9011(17) 0.9052(7) 0.6832(6) 0.033(2) Uani 1 1 d U
C16 C 0.9646(18) 1.4645(8) 0.7666(7) 0.041(3) Uani 1 1 d .
C17 C 1.6544(16) 1.3006(8) 1.0353(5) 0.037(2) Uani 1 1 d DU
O1W O 2.4693(18) 1.1246(7) 1.1187(6) 0.082(2) Uani 1 1 d U
H1 H 2.6238 1.1072 1.1553 0.124 Uiso 1 1 d R
H2 H 2.4995 1.1570 1.0664 0.124 Uiso 1 1 d R

loop_
_atom_site_aniso_label
_atom_site_aniso_U_11
_atom_site_aniso_U_22
_atom_site_aniso_U_33
_atom_site_aniso_U_23
_atom_site_aniso_U_13
_atom_site_aniso_U_12
Ce1 0.01977(16) 0.1023(4) 0.01291(16) 0.0028(4) 0.00166(13) -0.0053(4)
O1 0.127(6) 0.232(9) 0.087(5) 0.110(5) -0.059(5) -0.127(6)
O2 0.033(2) 0.056(3) 0.029(2) -0.017(3) 0.0011(18) 0.005(3)
O3 0.048(3) 0.019(3) 0.038(3) -0.002(3) -0.026(3) 0.010(3)
O4 0.057(4) 0.046(5) 0.039(3) -0.003(3) 0.002(3) 0.013(3)
O5 0.065(4) 0.051(4) 0.021(3) 0.005(3) 0.004(3) -0.034(3)
O6 0.060(3) 0.064(4) 0.060(3) -0.004(3) 0.007(3) -0.003(3)
O7 0.056(3) 0.066(5) 0.034(3) 0.011(3) 0.020(3) -0.032(3)
O8 0.058(4) 0.034(4) 0.028(3) 0.002(3) -0.003(3) -0.003(3)
C1 0.035(3) 0.031(3) 0.020(3) -0.012(3) 0.005(2) 0.013(3)
C2 0.026(4) 0.068(7) 0.031(4) -0.016(4) 0.020(3) 0.001(4)
C3 0.044(4) 0.032(6) 0.030(4) -0.011(4) 0.023(3) -0.005(4)
C4 0.051(4) 0.028(6) 0.039(4) -0.010(4) 0.028(4) 0.012(4)
C5 0.041(4) 0.024(5) 0.013(4) -0.008(3) 0.002(3) 0.005(4)
C6 0.025(3) 0.043(4) 0.026(3) -0.011(3) 0.007(2) 0.006(3)
C7 0.040(4) 0.056(7) 0.021(4) -0.015(4) 0.007(3) 0.010(4)
C8 0.037(3) 0.029(4) 0.025(3) -0.015(3) 0.014(3) -0.006(3)
C9 0.035(5) 0.081(8) 0.017(4) 0.015(5) 0.002(4) -0.009(5)
C10 0.028(3) 0.023(4) 0.013(3) 0.003(3) -0.001(2) 0.008(3)
C11 0.023(4) 0.014(5) 0.031(4) 0.006(3) -0.006(3) 0.001(4)
C12 0.027(3) 0.032(4) 0.014(3) -0.005(3) 0.011(2) 0.001(3)
C13 0.013(4) 0.046(7) 0.071(6) -0.015(5) 0.007(4) -0.001(4)
C14 0.012(3) 0.044(4) 0.033(3) 0.002(3) -0.008(3) 0.004(3)
C15 0.031(3) 0.040(4) 0.027(3) -0.011(3) 0.007(3) -0.008(3)
C16 0.030(4) 0.052(7) 0.045(5) 0.017(5) 0.015(4) 0.000(5)
C17 0.041(3) 0.048(4) 0.026(3) 0.000(3) 0.019(3) 0.005(3)
O1W 0.089(4) 0.090(4) 0.058(4) -0.027(3) -0.014(3) 0.043(3)

loop_
_atom_type_symbol
_atom_type_description
_atom_type_scat_dispersion_real
_atom_type_scat_dispersion_imag
_atom_type_scat_source
C C 0.0033 0.0016 'International Tables Vol C Tables 4.2.6.8 and 6.1.1.4'
H H 0.0000 0.0000 'International Tables Vol C Tables 4.2.6.8 and 6.1.1.4'
N N 0.0061 0.0033 'International Tables Vol C Tables 4.2.6.8 and 6.1.1.4'
O O 0.0106 0.0060 'International Tables Vol C Tables 4.2.6.8 and 6.1.1.4'
Ce Ce -0.2486 2.6331 'International Tables Vol C Tables 4.2.6.8 and 6.1.1.4'

loop_
_geom_angle_atom_site_label_1
_geom_angle_atom_site_label_2
_geom_angle_atom_site_label_3
_geom_angle
_geom_angle_site_symmetry_1
_geom_angle_site_symmetry_3
O5 Ce1 O6 54.8(2) 2_857 2_857
O5 Ce1 O1 91.9(3) 2_857 1_655
O6 Ce1 O1 99.2(3) 2_857 1_655
O5 Ce1 O1W 154.1(3) 2_857 .
O6 Ce1 O1W 143.1(3) 2_857 .
O1 Ce1 O1W 69.3(4) 1_655 .
O5 Ce1 O2 76.0(3) 2_857 .
O6 Ce1 O2 130.8(3) 2_857 .
O1 Ce1 O2 81.5(3) 1_655 .
O1W Ce1 O2 83.5(3) . .
O5 Ce1 O7 72.4(3) 2_857 1_656
O6 Ce1 O7 72.7(3) 2_857 1_656
O1 Ce1 O7 164.3(3) 1_655 1_656
O1W Ce1 O7 125.2(3) . 1_656
O2 Ce1 O7 93.6(2) . 1_656
O5 Ce1 O8 129.7(2) 2_857 1_756
O6 Ce1 O8 80.4(3) 2_857 1_756
O1 Ce1 O8 119.5(3) 1_655 1_756
O1W Ce1 O8 76.1(3) . 1_756
O2 Ce1 O8 141.6(3) . 1_756
O7 Ce1 O8 73.2(2) 1_656 1_756
O5 Ce1 C15 27.2(2) 2_857 2_857
O6 Ce1 C15 27.6(2) 2_857 2_857
O1 Ce1 C15 96.7(3) 1_655 2_857
O1W Ce1 C15 163.8(3) . 2_857
O2 Ce1 C15 103.2(3) . 2_857
O7 Ce1 C15 69.8(3) 1_656 2_857
O8 Ce1 C15 105.4(3) 1_756 2_857
O5 Ce1 O4 131.8(3) 2_857 2_847
O6 Ce1 O4 135.7(3) 2_857 2_847
O1 Ce1 O4 121.6(3) 1_655 2_847
O1W Ce1 O4 55.1(3) . 2_847
O2 Ce1 O4 76.2(3) . 2_847
O7 Ce1 O4 70.9(2) 1_656 2_847
O8 Ce1 O4 65.4(2) 1_756 2_847
C15 Ce1 O4 140.6(3) 2_857 2_847
C17 O1 Ce1 133.0(8) . 1_455
C17 O2 Ce1 127.6(5) . .
C16 O4 Ce1 134.0(6) . 2_857
C15 O5 Ce1 93.9(6) . 2_847
C15 O6 Ce1 90.5(6) . 2_847
C14 O7 Ce1 156.0(6) . 1_454
C14 O8 Ce1 109.6(5) . 1_354
C6 C1 C2 121.1(6) . .
C3 C2 C1 120.1(5) . .
C3 C2 C17 119.2(6) . .
C1 C2 C17 120.5(6) . .
C2 C3 C4 120.5(6) . .
C3 C4 C5 119.9(6) . .
C3 C4 C16 121.9(7) . .
C5 C4 C16 118.2(6) . .
C4 C5 C6 121.4(5) . .
C1 C6 C5 116.7(6) . .
C1 C6 C7 124.6(6) . .
C5 C6 C7 117.6(5) . .
C6 C7 C8 106.8(7) . .
C11 C8 C9 120.2(8) . .
C11 C8 C7 119.3(8) . .
C9 C8 C7 120.4(7) . .
C10 C9 C8 119.7(8) . .
C9 C10 C13 121.6(8) . .
C9 C10 C15 117.7(7) . .
C13 C10 C15 120.7(7) . .
C8 C11 C12 118.8(8) . .
C13 C12 C11 121.9(7) . .
C13 C12 C14 122.1(7) . .
C11 C12 C14 115.7(7) . .
C12 C13 C10 117.6(8) . .
O7 C14 O8 120.7(7) . .
O7 C14 C12 121.5(7) . .
O8 C14 C12 117.6(7) . .
O5 C15 O6 120.7(9) . .
O5 C15 C10 120.9(8) . .
O6 C15 C10 118.3(7) . .
O5 C15 Ce1 58.9(5) . 2_847
O6 C15 Ce1 61.9(5) . 2_847
C10 C15 Ce1 176.5(6) . 2_847
O3 C16 O4 120.4(8) . .
O3 C16 C4 116.0(8) . .
O4 C16 C4 123.5(8) . .
O2 C17 O1 124.7(7) . .
O2 C17 C2 115.8(6) . .
O1 C17 C2 118.9(7) . .

loop_
_geom_bond_atom_site_label_1
_geom_bond_atom_site_label_2
_geom_bond_distance
_geom_bond_site_symmetry_2
Ce1 O5 2.324(8) 2_857
Ce1 O6 2.388(9) 2_857
Ce1 O1 2.392(9) 1_655
Ce1 O1W 2.392(10) .
Ce1 O2 2.424(5) .
Ce1 O7 2.540(7) 1_656
Ce1 O8 2.641(7) 1_756
Ce1 C15 2.708(10) 2_857
Ce1 O4 2.760(9) 2_847
O1 C17 1.375(11) .
O1 Ce1 2.392(9) 1_455
O2 C17 1.353(11) .
O3 C16 1.288(11) .
O4 C16 1.299(13) .
O4 Ce1 2.760(9) 2_857
O5 C15 1.241(10) .
O5 Ce1 2.324(8) 2_847
O6 C15 1.257(11) .
O6 Ce1 2.388(9) 2_847
O7 C14 1.249(11) .
O7 Ce1 2.540(7) 1_454
O8 C14 1.385(10) .
O8 Ce1 2.641(7) 1_354
C1 C6 1.402(7) .
C1 C2 1.413(9) .
C2 C3 1.373(9) .
C2 C17 1.475(9) .
C3 C4 1.387(8) .
C4 C5 1.392(8) .
C4 C16 1.441(12) .
C5 C6 1.427(9) .
C6 C7 1.445(11) .
C7 C8 1.603(12) .
C8 C11 1.356(11) .
C8 C9 1.395(14) .
C9 C10 1.362(12) .
C10 C13 1.403(12) .
C10 C15 1.516(13) .
C11 C12 1.419(11) .
C12 C13 1.350(13) .
C12 C14 1.476(11) .
C15 Ce1 2.708(10) 2_847
